data_4080211
loop_
_publ_author_name
'Mills, David P.'
'Soutar, Lyndsay'
'Cooper, Oliver J.'
'Lewis, William'
'Blake, Alexander J.'
'Liddle, Stephen T.'

_publ_section_title
;
 Reactivity of the Yttrium Alkyl Carbene Complex [Y(BIPM)(CH2C6H5)(THF)]
 (BIPM = {C(PPh2NSiMe3)2})2--: From Insertions, Substitutions, and
 Additions to Nontypical Transformations
;
_journal_issue 5
_journal_name_full Organometallics
_journal_page_first 1251
_journal_paper_doi 10.1021/om3010178
_journal_volume 32
_journal_year 2013
_chemical_formula_moiety 'C47 H62 N3 O P2 Si2 Y, C7 H8'
_chemical_formula_sum 'C54 H70 N3 O P2 Si2 Y'
_chemical_formula_weight 984.16
_chemical_name_systematic
;
 ?
;
_space_group_crystal_system triclinic
_space_group_IT_number 2
_space_group_name_Hall '-P 1'
_space_group_name_H-M_alt 'P -1'
_symmetry_space_group_name_Hall '-P 1'
_symmetry_space_group_name_H-M 'P -1'
_atom_sites_solution_hydrogens geom
_atom_sites_solution_primary direct
_atom_sites_solution_secondary difmap
_audit_creation_method 'enCIFer editing of SHELXL-2012 CIF output'
_cell_angle_alpha 82.257(2)
_cell_angle_beta 87.160(2)
_cell_angle_gamma 80.411(2)
_cell_formula_units_Z 2
_cell_length_a 10.5979(7)
_cell_length_b 12.8692(8)
_cell_length_c 20.1907(13)
_cell_measurement_reflns_used 9947
_cell_measurement_temperature 150(2)
_cell_measurement_theta_max 27.46
_cell_measurement_theta_min 2.22
_cell_volume 2689.5(3)
_computing_cell_refinement 'Bruker SAINT version 6.36a (Bruker, 2000)'
_computing_data_collection 'Bruker SMART version 5.625 (Bruker, 2001)'
_computing_data_reduction 'Bruker SAINT; Bruker SHELXTL (Bruker, 2001)'
_computing_molecular_graphics 'Bruker SHELXTL (Sheldrick, 2008)'
_computing_publication_material 'enCIFer(Allen et al.,2004);PLATON(Spek,2003)'
_computing_structure_refinement 'SHELXL-2012 (Sheldrick, 2012)'
_computing_structure_solution 'Bruker SHELXTL (Sheldrick, 2008)'
_diffrn_ambient_temperature 150(2)
_diffrn_measured_fraction_theta_full 0.995
_diffrn_measured_fraction_theta_max 0.995
_diffrn_measurement_device_type 'Bruker SMART APEX CCD diffractometer'
_diffrn_measurement_method '\w rotation with narrow frames'
_diffrn_radiation_monochromator graphite
_diffrn_radiation_source 'normal-focus sealed tube'
_diffrn_radiation_type MoK\a
_diffrn_radiation_wavelength 0.71073
_diffrn_reflns_av_R_equivalents 0.0173
_diffrn_reflns_Laue_measured_fraction_full 0.995
_diffrn_reflns_Laue_measured_fraction_max 0.995
_diffrn_reflns_limit_h_max 12
_diffrn_reflns_limit_h_min -12
_diffrn_reflns_limit_k_max 15
_diffrn_reflns_limit_k_min -15
_diffrn_reflns_limit_l_max 23
_diffrn_reflns_limit_l_min -24
_diffrn_reflns_number 20010
_diffrn_reflns_point_group_measured_fraction_full 0.995
_diffrn_reflns_point_group_measured_fraction_max 0.995
_diffrn_reflns_theta_full 25.000
_diffrn_reflns_theta_max 25.027
_diffrn_reflns_theta_min 2.020
_diffrn_standards_decay_% 0
_diffrn_standards_number 0
_exptl_absorpt_coefficient_mu 1.227
_exptl_absorpt_correction_T_max 0.74
_exptl_absorpt_correction_T_min 0.50
_exptl_absorpt_correction_type multi-scan
_exptl_absorpt_process_details '(SADABS; Bruker, 2001)'
_exptl_crystal_colour yellow
_exptl_crystal_density_diffrn 1.215
_exptl_crystal_density_method 'not measured'
_exptl_crystal_description block
_exptl_crystal_F_000 1040
_exptl_crystal_size_max 0.62
_exptl_crystal_size_mid 0.38
_exptl_crystal_size_min 0.24
_refine_diff_density_max 1.145
_refine_diff_density_min -0.333
_refine_diff_density_rms 0.060
_refine_ls_extinction_method none
_refine_ls_goodness_of_fit_ref 1.033
_refine_ls_hydrogen_treatment constr
_refine_ls_matrix_type full
_refine_ls_number_parameters 693
_refine_ls_number_reflns 9460
_refine_ls_number_restraints 929
_refine_ls_restrained_S_all 1.106
_refine_ls_R_factor_all 0.0495
_refine_ls_R_factor_gt 0.0415
_refine_ls_shift/su_max 0.001
_refine_ls_shift/su_mean 0.000
_refine_ls_structure_factor_coef Fsqd
_refine_ls_weighting_details
;
 w=1/[\s^2^(Fo^2^)+(0.0643P)^2^+1.9765P]
 where P=(Fo^2^+2Fc^2^)/3
;
_refine_ls_weighting_scheme calc
_refine_ls_wR_factor_gt 0.1067
_refine_ls_wR_factor_ref 0.1119
_reflns_Friedel_coverage 0.000
_reflns_number_gt 8254
_reflns_number_total 9460
_reflns_threshold_expression 'I > 2\s(I)'
_cod_data_source_file om3010178_si_001.cif
_cod_data_source_block 2
_cod_database_code 4080211
_shelx_space_group_comment
;
The symmetry employed for this shelxl refinement is uniquely defined
by the following loop, which should always be used as a source of
symmetry information in preference to the above space-group names.
They are only intended as comments.
;
_shelx_estimated_absorpt_t_min 0.517
_shelx_estimated_absorpt_t_max 0.757
_diffrn_reflns_sigmai/neti 0.0271

loop_
_space_group_symop_operation_xyz
'x, y, z'
'-x, -y, -z'

loop_
_atom_site_label
_atom_site_type_symbol
_atom_site_fract_x
_atom_site_fract_y
_atom_site_fract_z
_atom_site_U_iso_or_equiv
_atom_site_adp_type
_atom_site_occupancy
_atom_site_site_symmetry_order
_atom_site_calc_flag
_atom_site_refinement_flags
_atom_site_disorder_assembly
_atom_site_disorder_group
Y1 Y 0.16199(2) 0.855547(19) 0.257016(12) 0.02791(9) Uani 1 1 d DU . .
C1 C 0.2922(2) 0.6907(2) 0.23231(13) 0.0277(5) Uani 1 1 d DU . .
P1 P 0.19516(6) 0.62193(5) 0.28025(3) 0.02823(15) Uani 1 1 d DU . .
P2 P 0.30565(6) 0.74226(5) 0.15291(3) 0.02572(15) Uani 1 1 d DU . .
C2 C 0.2848(3) 0.5314(2) 0.34550(14) 0.0435(7) Uani 1 1 d DU . .
C3 C 0.3999(4) 0.5513(3) 0.3629(2) 0.0678(10) Uani 1 1 d DU . .
H3 H 0.4345 0.6098 0.3396 0.081 Uiso 1 1 calc RD . .
C4 C 0.4675(6) 0.4868(4) 0.4146(3) 0.1084(16) Uani 1 1 d DU . .
H4 H 0.5462 0.5029 0.4276 0.130 Uiso 1 1 calc RD . .
C5 C 0.4199(7) 0.3993(4) 0.4467(2) 0.1111(17) Uani 1 1 d DU . .
H5 H 0.4674 0.3539 0.4810 0.133 Uiso 1 1 calc RD . .
C6 C 0.3078(6) 0.3784(3) 0.42985(19) 0.0853(12) Uani 1 1 d DU . .
H6 H 0.2754 0.3183 0.4525 0.102 Uiso 1 1 calc RD . .
C7 C 0.2377(4) 0.4436(3) 0.37949(16) 0.0592(9) Uani 1 1 d DU . .
H7 H 0.1574 0.4283 0.3682 0.071 Uiso 1 1 calc RD . .
C8 C 0.1203(3) 0.5332(2) 0.23762(13) 0.0308(5) Uani 1 1 d DU . .
C9 C -0.0047(3) 0.5592(3) 0.21799(18) 0.0523(8) Uani 1 1 d DU . .
H9 H -0.0551 0.6229 0.2293 0.063 Uiso 1 1 calc RD . .
C10 C -0.0578(4) 0.4942(3) 0.1822(2) 0.0627(9) Uani 1 1 d DU . .
H10 H -0.1439 0.5143 0.1687 0.075 Uiso 1 1 calc RD . .
C11 C 0.0114(3) 0.4015(3) 0.16609(16) 0.0491(7) Uani 1 1 d DU . .
H11 H -0.0268 0.3556 0.1431 0.059 Uiso 1 1 calc RD . .
C12 C 0.1367(3) 0.3758(3) 0.1835(2) 0.0565(9) Uani 1 1 d DU . .
H12 H 0.1870 0.3127 0.1712 0.068 Uiso 1 1 calc RD . .
C13 C 0.1909(3) 0.4412(2) 0.21903(19) 0.0501(8) Uani 1 1 d DU . .
H13 H 0.2782 0.4223 0.2308 0.060 Uiso 1 1 calc RD . .
C14 C 0.2411(3) 0.6747(2) 0.09176(13) 0.0376(6) Uani 1 1 d DU . .
C15 C 0.2989(5) 0.5736(3) 0.08210(17) 0.0645(10) Uani 1 1 d DU . .
H15 H 0.3734 0.5412 0.1059 0.077 Uiso 1 1 calc RD . .
C16 C 0.2482(6) 0.5187(3) 0.0374(2) 0.0900(14) Uani 1 1 d DU . .
H16 H 0.2883 0.4489 0.0311 0.108 Uiso 1 1 calc RD . .
C17 C 0.1422(5) 0.5644(4) 0.00287(19) 0.0829(12) Uani 1 1 d DU . .
H17 H 0.1085 0.5265 -0.0275 0.099 Uiso 1 1 calc RD . .
C18 C 0.0833(4) 0.6650(4) 0.01169(17) 0.0677(10) Uani 1 1 d DU . .
H18 H 0.0096 0.6971 -0.0128 0.081 Uiso 1 1 calc RD . .
C19 C 0.1322(3) 0.7202(3) 0.05673(15) 0.0502(8) Uani 1 1 d DU . .
H19 H 0.0905 0.7894 0.0635 0.060 Uiso 1 1 calc RD . .
C20 C 0.4745(2) 0.73275(19) 0.12681(14) 0.0315(5) Uani 1 1 d DU . .
C21 C 0.5633(3) 0.7246(2) 0.17604(18) 0.0425(7) Uani 1 1 d DU . .
H21 H 0.5361 0.7194 0.2217 0.051 Uiso 1 1 calc RD . .
C22 C 0.6913(3) 0.7240(3) 0.1591(2) 0.0671(10) Uani 1 1 d DU . .
H22 H 0.7512 0.7204 0.1931 0.081 Uiso 1 1 calc RD . .
C23 C 0.7322(3) 0.7285(3) 0.0935(3) 0.0781(12) Uani 1 1 d DU . .
H23 H 0.8206 0.7267 0.0823 0.094 Uiso 1 1 calc RD . .
C24 C 0.6459(4) 0.7357(2) 0.0441(2) 0.0650(10) Uani 1 1 d DU . .
H24 H 0.6747 0.7391 -0.0013 0.078 Uiso 1 1 calc RD . .
C25 C 0.5158(3) 0.7379(2) 0.06027(17) 0.0448(7) Uani 1 1 d DU . .
H25 H 0.4560 0.7429 0.0260 0.054 Uiso 1 1 calc RD . .
N1 N 0.0873(2) 0.70605(18) 0.31413(11) 0.0340(5) Uani 1 1 d DU . .
Si1 Si -0.00955(9) 0.69541(7) 0.38488(4) 0.0423(2) Uani 1 1 d DU . .
C26 C -0.1202(4) 0.5969(3) 0.3843(2) 0.0751(12) Uani 1 1 d DU . .
H26A H -0.1748 0.6172 0.3454 0.113 Uiso 1 1 calc RD . .
H26B H -0.1737 0.5957 0.4253 0.113 Uiso 1 1 calc RD . .
H26C H -0.0701 0.5262 0.3819 0.113 Uiso 1 1 calc RD . .
C27 C 0.0824(4) 0.6624(4) 0.46322(18) 0.0730(11) Uani 1 1 d DU . .
H27A H 0.1235 0.5879 0.4674 0.110 Uiso 1 1 calc RD . .
H27B H 0.0241 0.6739 0.5017 0.110 Uiso 1 1 calc RD . .
H27C H 0.1480 0.7082 0.4618 0.110 Uiso 1 1 calc RD . .
C28 C -0.1093(4) 0.8287(3) 0.3875(2) 0.0647(10) Uani 1 1 d DU . .
H28A H -0.0535 0.8828 0.3845 0.097 Uiso 1 1 calc RD . .
H28B H -0.1595 0.8289 0.4296 0.097 Uiso 1 1 calc RD . .
H28C H -0.1672 0.8445 0.3498 0.097 Uiso 1 1 calc RD . .
N2 N 0.2394(2) 0.86715(17) 0.14583(10) 0.0292(4) Uani 1 1 d DU . .
Si2 Si 0.26784(7) 0.97692(6) 0.09282(4) 0.03562(18) Uani 1 1 d DU . .
C29 C 0.2295(4) 0.9729(3) 0.00408(17) 0.0629(10) Uani 1 1 d DU . .
H29A H 0.2799 0.9095 -0.0118 0.094 Uiso 1 1 calc RD . .
H29B H 0.2505 1.0366 -0.0236 0.094 Uiso 1 1 calc RD . .
H29C H 0.1381 0.9703 0.0011 0.094 Uiso 1 1 calc RD . .
C30 C 0.1628(4) 1.0953(3) 0.1214(2) 0.0623(10) Uani 1 1 d DU . .
H30A H 0.0730 1.0902 0.1154 0.093 Uiso 1 1 calc RD . .
H30B H 0.1836 1.1602 0.0949 0.093 Uiso 1 1 calc RD . .
H30C H 0.1770 1.0975 0.1687 0.093 Uiso 1 1 calc RD . .
C31 C 0.4353(3) 1.0023(2) 0.09493(17) 0.0448(7) Uani 1 1 d DU . .
H31A H 0.4560 1.0077 0.1410 0.067 Uiso 1 1 calc RD . .
H31B H 0.4440 1.0689 0.0665 0.067 Uiso 1 1 calc RD . .
H31C H 0.4940 0.9436 0.0784 0.067 Uiso 1 1 calc RD . .
N3 N 0.2364(2) 0.95509(18) 0.31887(12) 0.0383(5) Uani 1 1 d DU . .
C32 C 0.3022(3) 0.9905(2) 0.35733(16) 0.0448(7) Uani 1 1 d DU A .
C33 C 0.4387(3) 0.9361(3) 0.37803(17) 0.0560(8) Uani 1 1 d DU . .
C34 C 0.4309(17) 0.8398(11) 0.4357(6) 0.068(3) Uani 0.40(2) 1 d PDU A 1
H34A H 0.3850 0.8666 0.4749 0.102 Uiso 0.40(2) 1 calc PRD A 1
H34B H 0.5177 0.8054 0.4481 0.102 Uiso 0.40(2) 1 calc PRD A 1
H34C H 0.3853 0.7881 0.4198 0.102 Uiso 0.40(2) 1 calc PRD A 1
C35 C 0.5085(18) 0.8862(11) 0.3175(5) 0.043(2) Uani 0.40(2) 1 d PDU A 1
H35A H 0.4602 0.8341 0.3042 0.065 Uiso 0.40(2) 1 calc PRD A 1
H35B H 0.5947 0.8509 0.3301 0.065 Uiso 0.40(2) 1 calc PRD A 1
H35C H 0.5145 0.9422 0.2799 0.065 Uiso 0.40(2) 1 calc PRD A 1
C36 C 0.5351(13) 1.0012(11) 0.4032(7) 0.058(3) Uani 0.40(2) 1 d PDU A 1
H36A H 0.5454 1.0618 0.3696 0.087 Uiso 0.40(2) 1 calc PRD A 1
H36B H 0.6181 0.9555 0.4107 0.087 Uiso 0.40(2) 1 calc PRD A 1
H36C H 0.5020 1.0270 0.4452 0.087 Uiso 0.40(2) 1 calc PRD A 1
C34A C 0.4215(12) 0.8837(15) 0.4487(4) 0.101(3) Uani 0.60(2) 1 d PDU A 2
H34D H 0.3775 0.9366 0.4762 0.152 Uiso 0.60(2) 1 calc PRD A 2
H34E H 0.5055 0.8536 0.4671 0.152 Uiso 0.60(2) 1 calc PRD A 2
H34F H 0.3703 0.8269 0.4485 0.152 Uiso 0.60(2) 1 calc PRD A 2
C35A C 0.4924(12) 0.8557(9) 0.3309(5) 0.052(2) Uani 0.60(2) 1 d PDU A 2
H35D H 0.4391 0.7998 0.3344 0.079 Uiso 0.60(2) 1 calc PRD A 2
H35E H 0.5801 0.8242 0.3431 0.079 Uiso 0.60(2) 1 calc PRD A 2
H35F H 0.4925 0.8915 0.2849 0.079 Uiso 0.60(2) 1 calc PRD A 2
C36A C 0.5247(10) 1.0228(8) 0.3744(8) 0.078(3) Uani 0.60(2) 1 d PDU A 2
H36D H 0.5311 1.0564 0.3281 0.117 Uiso 0.60(2) 1 calc PRD A 2
H36E H 0.6102 0.9904 0.3898 0.117 Uiso 0.60(2) 1 calc PRD A 2
H36F H 0.4872 1.0765 0.4029 0.117 Uiso 0.60(2) 1 calc PRD A 2
C37 C 0.2528(4) 1.0907(3) 0.3910(3) 0.0813(12) Uani 1 1 d DU . .
H37A H 0.2723 1.0746 0.4391 0.098 Uiso 1 1 calc RD A .
H37B H 0.3015 1.1474 0.3715 0.098 Uiso 1 1 calc RD . .
C38 C 0.1126(4) 1.1336(3) 0.3850(2) 0.0624(9) Uani 1 1 d DU A .
C39 C 0.0680(6) 1.2271(3) 0.3452(2) 0.0906(13) Uani 1 1 d DU . .
H39 H 0.1275 1.2637 0.3187 0.109 Uiso 1 1 calc RD A .
C40 C -0.0590(6) 1.2683(3) 0.3427(2) 0.0968(14) Uani 1 1 d DU A .
H40 H -0.0864 1.3336 0.3155 0.116 Uiso 1 1 calc RD . .
C41 C -0.1478(5) 1.2159(3) 0.3796(2) 0.0739(11) Uani 1 1 d DU . .
H41 H -0.2364 1.2445 0.3780 0.089 Uiso 1 1 calc RD A .
C42 C -0.1058(4) 1.1216(3) 0.41859(17) 0.0557(8) Uani 1 1 d DU A .
H42 H -0.1657 1.0843 0.4442 0.067 Uiso 1 1 calc RD . .
C43 C 0.0231(3) 1.0811(3) 0.42064(16) 0.0482(7) Uani 1 1 d DU . .
H43 H 0.0507 1.0153 0.4473 0.058 Uiso 1 1 calc RD A .
O1 O -0.03411(19) 0.95838(16) 0.22585(10) 0.0420(5) Uani 1 1 d DU B .
C44 C -0.0882(3) 1.0593(3) 0.24989(19) 0.0560(8) Uani 1 1 d DU . .
H44A H -0.0513 1.1186 0.2239 0.067 Uiso 0.319(10) 1 calc PRD B 1
H44B H -0.0695 1.0570 0.2977 0.067 Uiso 0.319(10) 1 calc PRD B 1
H44C H -0.0229 1.1065 0.2479 0.067 Uiso 0.681(10) 1 calc PRD B 2
H44D H -0.1211 1.0472 0.2966 0.067 Uiso 0.681(10) 1 calc PRD B 2
C45 C -0.2270(10) 1.0740(13) 0.2408(8) 0.065(2) Uani 0.319(10) 1 d PDU B 1
H45A H -0.2674 1.1493 0.2394 0.078 Uiso 0.319(10) 1 calc PRD B 1
H45B H -0.2703 1.0295 0.2757 0.078 Uiso 0.319(10) 1 calc PRD B 1
C46A C -0.2445(6) 1.0051(6) 0.1892(4) 0.0660(17) Uani 0.681(10) 1 d PDU B 2
H46A H -0.2965 0.9760 0.2271 0.079 Uiso 0.681(10) 1 calc PRD B 2
H46B H -0.2951 1.0189 0.1481 0.079 Uiso 0.681(10) 1 calc PRD B 2
C47 C -0.1209(3) 0.9341(3) 0.1802(2) 0.0648(10) Uani 1 1 d DU . .
H47C H -0.1323 0.8587 0.1902 0.078 Uiso 0.681(10) 1 calc PRD B 2
H47D H -0.0877 0.9467 0.1337 0.078 Uiso 0.681(10) 1 calc PRD B 2
H47A H -0.1587 0.8706 0.1988 0.078 Uiso 0.319(10) 1 calc PRD B 1
H47B H -0.0775 0.9216 0.1368 0.078 Uiso 0.319(10) 1 calc PRD B 1
C45A C -0.1940(6) 1.1065(5) 0.2041(4) 0.0667(16) Uani 0.681(10) 1 d PDU B 2
H45C H -0.1622 1.1459 0.1629 0.080 Uiso 0.681(10) 1 calc PRD B 2
H45D H -0.2609 1.1545 0.2262 0.080 Uiso 0.681(10) 1 calc PRD B 2
C49 C 0.5930(8) 0.3819(6) 0.2237(4) 0.0558(15) Uani 0.577(6) 1 d PDU C 1
C52 C 0.5032(11) 0.2609(9) 0.1446(6) 0.0714(18) Uani 0.577(6) 1 d PDU C 1
H52 H 0.4669 0.2222 0.1157 0.086 Uiso 0.577(6) 1 calc PRD C 1
C53 C 0.4720(10) 0.2438(8) 0.2094(5) 0.0692(18) Uani 0.577(6) 1 d PDU C 1
H53 H 0.4207 0.1915 0.2257 0.083 Uiso 0.577(6) 1 calc PRD C 1
C51 C 0.5863(10) 0.3322(7) 0.1143(5) 0.0708(18) Uani 0.577(6) 1 d PDU C 1
H51 H 0.6096 0.3392 0.0681 0.085 Uiso 0.577(6) 1 calc PRD C 1
C54 C 0.5167(8) 0.3048(6) 0.2532(5) 0.0728(16) Uani 0.577(6) 1 d PDU C 1
H54 H 0.4973 0.2954 0.2998 0.087 Uiso 0.577(6) 1 calc PRD C 1
C50 C 0.6269(8) 0.3868(7) 0.1572(4) 0.0700(16) Uani 0.577(6) 1 d PDU C 1
H50 H 0.6849 0.4336 0.1406 0.084 Uiso 0.577(6) 1 calc PRD C 1
C48 C 0.6444(8) 0.4460(6) 0.2692(4) 0.076(2) Uani 0.577(6) 1 d PDU C 1
H48D H 0.5996 0.5194 0.2623 0.114 Uiso 0.577(6) 1 calc PRD C 1
H48E H 0.7361 0.4449 0.2596 0.114 Uiso 0.577(6) 1 calc PRD C 1
H48F H 0.6313 0.4156 0.3158 0.114 Uiso 0.577(6) 1 calc PRD C 1
C48A C 0.4397(10) 0.1902(8) 0.2389(6) 0.080(3) Uani 0.423(6) 1 d PDU C 2
H48A H 0.4415 0.1964 0.2867 0.119 Uiso 0.423(6) 1 calc PRD C 2
H48B H 0.4880 0.1213 0.2302 0.119 Uiso 0.423(6) 1 calc PRD C 2
H48C H 0.3508 0.1956 0.2258 0.119 Uiso 0.423(6) 1 calc PRD C 2
C51A C 0.5854(11) 0.4262(9) 0.2065(6) 0.0619(19) Uani 0.423(6) 1 d PDU C 2
H51A H 0.6081 0.4787 0.2304 0.074 Uiso 0.423(6) 1 calc PRD C 2
C53A C 0.5804(13) 0.3740(9) 0.0987(6) 0.069(2) Uani 0.423(6) 1 d PDU C 2
H53A H 0.5908 0.3858 0.0514 0.083 Uiso 0.423(6) 1 calc PRD C 2
C52A C 0.6130(10) 0.4399(9) 0.1375(6) 0.0685(19) Uani 0.423(6) 1 d PDU C 2
H52A H 0.6554 0.4968 0.1184 0.082 Uiso 0.423(6) 1 calc PRD C 2
C50A C 0.5322(13) 0.3506(8) 0.2434(7) 0.073(2) Uani 0.423(6) 1 d PDU C 2
H50A H 0.5185 0.3458 0.2905 0.087 Uiso 0.423(6) 1 calc PRD C 2
C49A C 0.4966(14) 0.2743(10) 0.2008(6) 0.068(2) Uani 0.423(6) 1 d PDU C 2
C54A C 0.5265(18) 0.2805(14) 0.1330(7) 0.073(2) Uani 0.423(6) 1 d PDU C 2
H54A H 0.5127 0.2256 0.1085 0.087 Uiso 0.423(6) 1 calc PRD C 2
C46 C -0.2243(16) 1.0348(13) 0.1725(8) 0.068(3) Uani 0.319(10) 1 d PDU B 1
H46C H -0.2000 1.0885 0.1364 0.081 Uiso 0.319(10) 1 calc PRD B 1
H46D H -0.3084 1.0173 0.1628 0.081 Uiso 0.319(10) 1 calc PRD B 1

loop_
_atom_site_aniso_label
_atom_site_aniso_U_11
_atom_site_aniso_U_22
_atom_site_aniso_U_33
_atom_site_aniso_U_23
_atom_site_aniso_U_13
_atom_site_aniso_U_12
Y1 0.02956(14) 0.02654(14) 0.02690(14) -0.00653(10) -0.00121(10) 0.00019(10)
C1 0.0257(12) 0.0294(12) 0.0285(12) -0.0072(10) -0.0038(10) -0.0017(10)
P1 0.0314(3) 0.0260(3) 0.0261(3) -0.0037(3) -0.0004(3) -0.0011(3)
P2 0.0251(3) 0.0276(3) 0.0263(3) -0.0077(3) -0.0005(3) -0.0064(3)
C2 0.0617(18) 0.0361(15) 0.0276(14) -0.0029(11) -0.0068(12) 0.0079(13)
C3 0.083(2) 0.056(2) 0.062(2) -0.0023(17) -0.0425(19) 0.0029(17)
C4 0.132(4) 0.090(3) 0.097(3) 0.003(2) -0.079(3) 0.008(3)
C5 0.171(4) 0.081(3) 0.066(3) 0.013(2) -0.062(3) 0.024(3)
C6 0.145(4) 0.055(2) 0.040(2) 0.0114(17) -0.005(2) 0.016(2)
C7 0.088(2) 0.0430(17) 0.0365(17) 0.0054(13) 0.0067(16) 0.0066(16)
C8 0.0333(13) 0.0254(12) 0.0325(13) -0.0004(10) 0.0017(10) -0.0050(10)
C9 0.0453(16) 0.0510(18) 0.060(2) -0.0237(15) -0.0181(15) 0.0114(14)
C10 0.0500(19) 0.071(2) 0.070(2) -0.0238(18) -0.0261(17) 0.0025(16)
C11 0.0654(19) 0.0421(16) 0.0451(17) -0.0059(13) -0.0096(15) -0.0219(14)
C12 0.0567(18) 0.0315(16) 0.087(2) -0.0229(16) -0.0020(18) -0.0094(14)
C13 0.0397(16) 0.0311(15) 0.083(2) -0.0192(15) -0.0037(15) -0.0054(12)
C14 0.0518(16) 0.0434(15) 0.0246(13) -0.0055(11) 0.0005(11) -0.0270(13)
C15 0.123(3) 0.0342(16) 0.0424(18) -0.0038(13) -0.0304(19) -0.0244(17)
C16 0.185(4) 0.0426(19) 0.054(2) -0.0066(17) -0.038(3) -0.041(2)
C17 0.143(4) 0.086(2) 0.0415(19) -0.0050(18) -0.024(2) -0.079(2)
C18 0.065(2) 0.115(3) 0.0379(18) -0.0143(19) -0.0042(15) -0.053(2)
C19 0.0391(15) 0.085(2) 0.0343(15) -0.0168(15) 0.0005(12) -0.0264(15)
C20 0.0302(12) 0.0196(12) 0.0457(15) -0.0099(11) 0.0070(11) -0.0045(10)
C21 0.0281(13) 0.0306(14) 0.0674(19) -0.0035(13) -0.0011(12) -0.0025(11)
C22 0.0258(15) 0.053(2) 0.115(3) 0.015(2) -0.0050(17) -0.0039(14)
C23 0.0328(16) 0.050(2) 0.134(3) 0.023(2) 0.0293(18) 0.0061(15)
C24 0.064(2) 0.0275(15) 0.093(2) 0.0021(17) 0.0459(18) 0.0010(15)
C25 0.0523(16) 0.0256(14) 0.0559(17) -0.0098(13) 0.0229(14) -0.0079(12)
N1 0.0363(12) 0.0312(11) 0.0337(12) -0.0074(9) 0.0072(9) -0.0028(9)
Si1 0.0502(5) 0.0382(4) 0.0390(4) -0.0106(3) 0.0162(4) -0.0094(4)
C26 0.087(3) 0.070(2) 0.078(3) -0.019(2) 0.035(2) -0.043(2)
C27 0.094(3) 0.085(3) 0.0370(17) -0.0158(18) 0.0074(17) 0.000(2)
C28 0.068(2) 0.0519(19) 0.069(2) -0.0166(17) 0.0338(19) 0.0005(16)
N2 0.0286(11) 0.0319(11) 0.0266(10) -0.0043(8) -0.0024(8) -0.0025(9)
Si2 0.0342(4) 0.0334(4) 0.0363(4) 0.0026(3) -0.0002(3) -0.0029(3)
C29 0.069(2) 0.080(3) 0.0396(17) 0.0157(16) -0.0100(16) -0.027(2)
C30 0.056(2) 0.0369(17) 0.083(3) 0.0089(16) 0.0168(19) 0.0048(15)
C31 0.0439(16) 0.0308(15) 0.060(2) -0.0036(14) 0.0042(14) -0.0108(12)
N3 0.0475(14) 0.0317(12) 0.0370(13) -0.0113(10) 0.0005(10) -0.0054(10)
C32 0.0538(16) 0.0433(16) 0.0451(16) -0.0227(13) 0.0111(13) -0.0204(12)
C33 0.0563(18) 0.071(2) 0.0503(18) -0.0228(15) -0.0054(15) -0.0256(15)
C34 0.082(7) 0.070(6) 0.054(5) -0.016(4) -0.012(5) -0.009(5)
C35 0.047(5) 0.027(6) 0.062(5) -0.014(4) -0.008(4) -0.016(5)
C36 0.060(5) 0.083(6) 0.040(6) -0.028(5) -0.015(5) -0.016(4)
C34A 0.081(6) 0.164(9) 0.057(4) 0.001(4) -0.020(4) -0.024(7)
C35A 0.049(4) 0.032(5) 0.081(5) -0.016(4) -0.017(4) -0.009(3)
C36A 0.060(4) 0.106(6) 0.091(7) -0.069(5) 0.006(5) -0.035(4)
C37 0.071(2) 0.077(2) 0.117(3) -0.071(2) 0.034(2) -0.0363(17)
C38 0.080(2) 0.0443(17) 0.073(2) -0.0378(16) 0.0309(18) -0.0235(15)
C39 0.148(3) 0.0318(18) 0.094(3) -0.0202(17) 0.060(3) -0.0274(19)
C40 0.173(4) 0.0326(19) 0.071(3) -0.0040(17) 0.026(3) 0.013(2)
C41 0.098(3) 0.059(2) 0.054(2) -0.0215(17) -0.0010(19) 0.0276(19)
C42 0.0629(19) 0.060(2) 0.0403(17) -0.0085(14) 0.0099(15) -0.0010(16)
C43 0.0603(17) 0.0437(17) 0.0388(16) -0.0074(13) 0.0086(14) -0.0045(14)
O1 0.0367(10) 0.0465(11) 0.0411(11) -0.0146(9) -0.0065(8) 0.0070(8)
C44 0.0490(17) 0.0528(19) 0.062(2) -0.0211(16) -0.0088(15) 0.0171(14)
C45 0.043(3) 0.082(5) 0.062(4) -0.017(4) 0.002(4) 0.015(4)
C46A 0.036(2) 0.101(4) 0.058(4) -0.010(3) -0.005(2) 0.001(2)
C47 0.0479(18) 0.083(2) 0.067(2) -0.0301(19) -0.0199(16) 0.0007(16)
C45A 0.045(3) 0.074(3) 0.069(4) -0.009(3) -0.001(2) 0.024(2)
C49 0.047(3) 0.042(3) 0.077(3) -0.014(3) -0.001(3) 0.005(3)
C52 0.061(4) 0.050(4) 0.100(4) -0.002(3) -0.018(3) -0.002(3)
C53 0.047(4) 0.045(4) 0.113(4) -0.012(3) -0.007(3) 0.002(3)
C51 0.073(3) 0.055(4) 0.087(4) -0.004(3) -0.027(3) -0.013(3)
C54 0.049(3) 0.056(4) 0.109(4) -0.020(3) -0.005(3) 0.011(3)
C50 0.078(3) 0.053(4) 0.077(3) -0.016(3) -0.014(3) 0.005(3)
C48 0.085(5) 0.067(4) 0.076(4) -0.022(3) -0.006(4) -0.002(3)
C48A 0.067(6) 0.062(5) 0.098(6) 0.003(5) 0.009(5) 0.013(4)
C51A 0.049(3) 0.059(4) 0.078(4) -0.028(4) -0.008(3) 0.007(4)
C53A 0.068(4) 0.065(5) 0.074(4) -0.020(3) -0.009(4) -0.002(4)
C52A 0.060(4) 0.060(4) 0.086(4) -0.020(4) -0.008(4) -0.004(4)
C50A 0.048(4) 0.058(5) 0.104(4) -0.014(4) 0.003(3) 0.016(4)
C49A 0.048(4) 0.048(4) 0.100(4) -0.004(3) 0.000(3) 0.009(3)
C54A 0.066(4) 0.059(4) 0.091(4) -0.005(4) -0.013(4) -0.003(3)
C46 0.040(4) 0.094(5) 0.065(5) -0.021(4) -0.010(4) 0.012(4)

loop_
_atom_type_symbol
_atom_type_description
_atom_type_scat_dispersion_real
_atom_type_scat_dispersion_imag
_atom_type_scat_source
C C 0.0033 0.0016 'International Tables Vol C Tables 4.2.6.8 and 6.1.1.4'
H H 0.0000 0.0000 'International Tables Vol C Tables 4.2.6.8 and 6.1.1.4'
N N 0.0061 0.0033 'International Tables Vol C Tables 4.2.6.8 and 6.1.1.4'
O O 0.0106 0.0060 'International Tables Vol C Tables 4.2.6.8 and 6.1.1.4'
P P 0.1023 0.0942 'International Tables Vol C Tables 4.2.6.8 and 6.1.1.4'
Si Si 0.0817 0.0704 'International Tables Vol C Tables 4.2.6.8 and 6.1.1.4'
Y Y -2.7962 3.5667 'International Tables Vol C Tables 4.2.6.8 and 6.1.1.4'

loop_
_geom_angle_atom_site_label_1
_geom_angle_atom_site_label_2
_geom_angle_atom_site_label_3
_geom_angle
N3 Y1 O1 101.84(8)
N3 Y1 N1 115.72(9)
O1 Y1 N1 99.05(8)
N3 Y1 N2 115.29(8)
O1 Y1 N2 91.82(7)
N1 Y1 N2 123.98(8)
N3 Y1 C1 119.80(9)
O1 Y1 C1 138.15(8)
N1 Y1 C1 67.79(8)
N2 Y1 C1 67.95(8)
P2 C1 P1 138.23(16)
P2 C1 Y1 89.89(11)
P1 C1 Y1 90.14(11)
N1 P1 C1 107.93(12)
N1 P1 C8 110.78(12)
C1 P1 C8 114.82(12)
N1 P1 C2 109.86(13)
C1 P1 C2 110.42(14)
C8 P1 C2 102.94(13)
N2 P2 C1 108.29(12)
N2 P2 C14 110.16(13)
C1 P2 C14 116.16(13)
N2 P2 C20 109.34(11)
C1 P2 C20 110.16(13)
C14 P2 C20 102.52(13)
C3 C2 C7 118.5(3)
C3 C2 P1 119.3(3)
C7 C2 P1 122.2(3)
C2 C3 C4 120.6(4)
C2 C3 H3 119.7
C4 C3 H3 119.7
C5 C4 C3 119.8(5)
C5 C4 H4 120.1
C3 C4 H4 120.1
C6 C5 C4 120.2(4)
C6 C5 H5 119.9
C4 C5 H5 119.9
C5 C6 C7 120.6(5)
C5 C6 H6 119.7
C7 C6 H6 119.7
C6 C7 C2 120.2(4)
C6 C7 H7 119.9
C2 C7 H7 119.9
C9 C8 C13 117.6(3)
C9 C8 P1 121.7(2)
C13 C8 P1 120.5(2)
C8 C9 C10 121.0(3)
C8 C9 H9 119.5
C10 C9 H9 119.5
C11 C10 C9 120.9(3)
C11 C10 H10 119.5
C9 C10 H10 119.5
C10 C11 C12 118.9(3)
C10 C11 H11 120.6
C12 C11 H11 120.6
C11 C12 C13 120.4(3)
C11 C12 H12 119.8
C13 C12 H12 119.8
C8 C13 C12 121.1(3)
C8 C13 H13 119.5
C12 C13 H13 119.5
C15 C14 C19 118.9(3)
C15 C14 P2 119.1(2)
C19 C14 P2 121.9(2)
C14 C15 C16 120.1(4)
C14 C15 H15 119.9
C16 C15 H15 119.9
C17 C16 C15 120.5(4)
C17 C16 H16 119.8
C15 C16 H16 119.8
C16 C17 C18 120.3(3)
C16 C17 H17 119.9
C18 C17 H17 119.9
C17 C18 C19 119.8(4)
C17 C18 H18 120.1
C19 C18 H18 120.1
C14 C19 C18 120.4(4)
C14 C19 H19 119.8
C18 C19 H19 119.8
C21 C20 C25 119.3(3)
C21 C20 P2 117.7(2)
C25 C20 P2 122.9(2)
C22 C21 C20 120.4(3)
C22 C21 H21 119.8
C20 C21 H21 119.8
C23 C22 C21 120.4(4)
C23 C22 H22 119.8
C21 C22 H22 119.8
C22 C23 C24 120.1(3)
C22 C23 H23 119.9
C24 C23 H23 119.9
C23 C24 C25 120.3(4)
C23 C24 H24 119.9
C25 C24 H24 119.9
C20 C25 C24 119.5(4)
C20 C25 H25 120.2
C24 C25 H25 120.2
P1 N1 Si1 133.29(15)
P1 N1 Y1 94.00(10)
Si1 N1 Y1 129.54(12)
N1 Si1 C27 112.89(16)
N1 Si1 C28 106.43(14)
C27 Si1 C28 107.41(19)
N1 Si1 C26 113.43(15)
C27 Si1 C26 108.6(2)
C28 Si1 C26 107.8(2)
Si1 C26 H26A 109.5
Si1 C26 H26B 109.5
H26A C26 H26B 109.5
Si1 C26 H26C 109.5
H26A C26 H26C 109.5
H26B C26 H26C 109.5
Si1 C27 H27A 109.5
Si1 C27 H27B 109.5
H27A C27 H27B 109.5
Si1 C27 H27C 109.5
H27A C27 H27C 109.5
H27B C27 H27C 109.5
Si1 C28 H28A 109.5
Si1 C28 H28B 109.5
H28A C28 H28B 109.5
Si1 C28 H28C 109.5
H28A C28 H28C 109.5
H28B C28 H28C 109.5
P2 N2 Si2 132.88(14)
P2 N2 Y1 93.43(10)
Si2 N2 Y1 129.12(11)
N2 Si2 C31 113.12(13)
N2 Si2 C29 113.70(14)
C31 Si2 C29 108.27(16)
N2 Si2 C30 107.66(14)
C31 Si2 C30 106.37(16)
C29 Si2 C30 107.31(19)
Si2 C29 H29A 109.5
Si2 C29 H29B 109.5
H29A C29 H29B 109.5
Si2 C29 H29C 109.5
H29A C29 H29C 109.5
H29B C29 H29C 109.5
Si2 C30 H30A 109.5
Si2 C30 H30B 109.5
H30A C30 H30B 109.5
Si2 C30 H30C 109.5
H30A C30 H30C 109.5
H30B C30 H30C 109.5
Si2 C31 H31A 109.5
Si2 C31 H31B 109.5
H31A C31 H31B 109.5
Si2 C31 H31C 109.5
H31A C31 H31C 109.5
H31B C31 H31C 109.5
C32 N3 Y1 164.3(2)
N3 C32 C37 122.8(3)
N3 C32 C33 123.5(3)
C37 C32 C33 113.6(3)
C34A C33 C35A 112.0(6)
C34A C33 C36A 112.0(5)
C35A C33 C36A 109.8(5)
C34A C33 C32 104.6(6)
C35A C33 C32 110.0(5)
C36A C33 C32 108.3(6)
C32 C33 C35 108.7(8)
C32 C33 C36 120.8(6)
C35 C33 C36 105.1(7)
C32 C33 C34 110.1(7)
C35 C33 C34 106.0(6)
C36 C33 C34 105.1(7)
C33 C34 H34A 109.5
C33 C34 H34B 109.5
H34A C34 H34B 109.5
C33 C34 H34C 109.5
H34A C34 H34C 109.5
H34B C34 H34C 109.5
C33 C35 H35A 109.5
C33 C35 H35B 109.5
H35A C35 H35B 109.5
C33 C35 H35C 109.5
H35A C35 H35C 109.5
H35B C35 H35C 109.5
C33 C36 H36A 109.5
C33 C36 H36B 109.5
H36A C36 H36B 109.5
C33 C36 H36C 109.5
H36A C36 H36C 109.5
H36B C36 H36C 109.5
C33 C34A H34D 109.5
C33 C34A H34E 109.5
H34D C34A H34E 109.5
C33 C34A H34F 109.5
H34D C34A H34F 109.5
H34E C34A H34F 109.5
C33 C35A H35D 109.5
C33 C35A H35E 109.5
H35D C35A H35E 109.5
C33 C35A H35F 109.5
H35D C35A H35F 109.5
H35E C35A H35F 109.5
C33 C36A H36D 109.5
C33 C36A H36E 109.5
H36D C36A H36E 109.5
C33 C36A H36F 109.5
H36D C36A H36F 109.5
H36E C36A H36F 109.5
C38 C37 C32 116.2(3)
C38 C37 H37A 108.2
C32 C37 H37A 108.2
C38 C37 H37B 108.2
C32 C37 H37B 108.2
H37A C37 H37B 107.4
C43 C38 C39 117.2(4)
C43 C38 C37 120.5(4)
C39 C38 C37 122.2(4)
C40 C39 C38 121.8(4)
C40 C39 H39 119.1
C38 C39 H39 119.1
C39 C40 C41 120.4(4)
C39 C40 H40 119.8
C41 C40 H40 119.8
C42 C41 C40 118.8(4)
C42 C41 H41 120.6
C40 C41 H41 120.6
C41 C42 C43 120.1(4)
C41 C42 H42 119.9
C43 C42 H42 119.9
C38 C43 C42 121.6(3)
C38 C43 H43 119.2
C42 C43 H43 119.2
C47 O1 C44 108.7(2)
C47 O1 Y1 126.07(19)
C44 O1 Y1 125.22(17)
O1 C44 C45 106.5(6)
O1 C44 C45A 104.9(3)
O1 C44 H44A 110.4
C45 C44 H44A 110.4
O1 C44 H44B 110.4
C45 C44 H44B 110.4
H44A C44 H44B 108.6
O1 C44 H44C 110.8
C45A C44 H44C 110.8
O1 C44 H44D 110.8
C45A C44 H44D 110.8
H44C C44 H44D 108.8
C44 C45 C46 98.1(10)
C44 C45 H45A 112.1
C46 C45 H45A 112.1
C44 C45 H45B 112.1
C46 C45 H45B 112.1
H45A C45 H45B 109.8
C47 C46A C45A 99.8(5)
C47 C46A H46A 111.8
C45A C46A H46A 111.8
C47 C46A H46B 111.8
C45A C46A H46B 111.8
H46A C46A H46B 109.5
O1 C47 C46A 106.7(4)
O1 C47 C46 103.3(7)
O1 C47 H47C 110.4
C46A C47 H47C 110.4
O1 C47 H47D 110.4
C46A C47 H47D 110.4
H47C C47 H47D 108.6
O1 C47 H47A 111.1
C46 C47 H47A 111.1
O1 C47 H47B 111.1
C46 C47 H47B 111.1
H47A C47 H47B 109.1
C44 C45A C46A 101.3(5)
C44 C45A H45C 111.5
C46A C45A H45C 111.5
C44 C45A H45D 111.5
C46A C45A H45D 111.5
H45C C45A H45D 109.3
C50 C49 C54 119.7(8)
C50 C49 C48 122.4(7)
C54 C49 C48 117.6(7)
C53 C52 C51 126.3(10)
C53 C52 H52 116.9
C51 C52 H52 116.9
C52 C53 C54 118.6(9)
C52 C53 H53 120.7
C54 C53 H53 120.7
C50 C51 C52 113.0(9)
C50 C51 H51 123.5
C52 C51 H51 123.5
C53 C54 C49 116.5(8)
C53 C54 H54 121.8
C49 C54 H54 121.8
C51 C50 C49 125.7(9)
C51 C50 H50 117.2
C49 C50 H50 117.2
C49 C48 H48D 109.5
C49 C48 H48E 109.5
H48D C48 H48E 109.5
C49 C48 H48F 109.5
H48D C48 H48F 109.5
H48E C48 H48F 109.5
C49A C48A H48A 109.5
C49A C48A H48B 109.5
H48A C48A H48B 109.5
C49A C48A H48C 109.5
H48A C48A H48C 109.5
H48B C48A H48C 109.5
C50A C51A C52A 129.6(11)
C50A C51A H51A 115.2
C52A C51A H51A 115.2
C52A C53A C54A 116.6(12)
C52A C53A H53A 121.7
C54A C53A H53A 121.7
C53A C52A C51A 120.4(11)
C53A C52A H52A 119.8
C51A C52A H52A 119.8
C51A C50A C49A 110.9(10)
C51A C50A H50A 124.6
C49A C50A H50A 124.6
C54A C49A C48A 124.6(10)
C54A C49A C50A 122.4(11)
C48A C49A C50A 112.8(9)
C49A C54A C53A 119.5(13)
C49A C54A H54A 120.2
C53A C54A H54A 120.2
C45 C46 C47 102.9(10)
C45 C46 H46C 111.2
C47 C46 H46C 111.2
C45 C46 H46D 111.2
C47 C46 H46D 111.2
H46C C46 H46D 109.1

loop_
_geom_bond_atom_site_label_1
_geom_bond_atom_site_label_2
_geom_bond_distance
Y1 N3 2.165(2)
Y1 O1 2.3356(19)
Y1 N1 2.340(2)
Y1 N2 2.346(2)
Y1 C1 2.428(2)
C1 P2 1.659(3)
C1 P1 1.659(3)
P1 N1 1.630(2)
P1 C8 1.819(3)
P1 C2 1.827(3)
P2 N2 1.633(2)
P2 C14 1.822(3)
P2 C20 1.830(3)
C2 C3 1.359(5)
C2 C7 1.393(5)
C3 C4 1.389(5)
C3 H3 0.9500
C4 C5 1.379(8)
C4 H4 0.9500
C5 C6 1.331(8)
C5 H5 0.9500
C6 C7 1.388(5)
C6 H6 0.9500
C7 H7 0.9500
C8 C9 1.375(4)
C8 C13 1.379(4)
C9 C10 1.377(5)
C9 H9 0.9500
C10 C11 1.363(5)
C10 H10 0.9500
C11 C12 1.366(5)
C11 H11 0.9500
C12 C13 1.384(4)
C12 H12 0.9500
C13 H13 0.9500
C14 C15 1.377(5)
C14 C19 1.385(5)
C15 C16 1.395(5)
C15 H15 0.9500
C16 C17 1.358(7)
C16 H16 0.9500
C17 C18 1.371(7)
C17 H17 0.9500
C18 C19 1.393(5)
C18 H18 0.9500
C19 H19 0.9500
C20 C21 1.384(4)
C20 C25 1.388(4)
C21 C22 1.381(4)
C21 H21 0.9500
C22 C23 1.369(6)
C22 H22 0.9500
C23 C24 1.371(6)
C23 H23 0.9500
C24 C25 1.398(5)
C24 H24 0.9500
C25 H25 0.9500
N1 Si1 1.721(2)
Si1 C27 1.862(4)
Si1 C28 1.865(3)
Si1 C26 1.866(4)
C26 H26A 0.9800
C26 H26B 0.9800
C26 H26C 0.9800
C27 H27A 0.9800
C27 H27B 0.9800
C27 H27C 0.9800
C28 H28A 0.9800
C28 H28B 0.9800
C28 H28C 0.9800
N2 Si2 1.713(2)
Si2 C31 1.861(3)
Si2 C29 1.866(4)
Si2 C30 1.871(3)
C29 H29A 0.9800
C29 H29B 0.9800
C29 H29C 0.9800
C30 H30A 0.9800
C30 H30B 0.9800
C30 H30C 0.9800
C31 H31A 0.9800
C31 H31B 0.9800
C31 H31C 0.9800
N3 C32 1.245(4)
C32 C37 1.541(4)
C32 C33 1.550(5)
C33 C34A 1.510(8)
C33 C35A 1.521(7)
C33 C36A 1.545(7)
C33 C35 1.555(9)
C33 C36 1.566(8)
C33 C34 1.593(9)
C34 H34A 0.9800
C34 H34B 0.9800
C34 H34C 0.9800
C35 H35A 0.9800
C35 H35B 0.9800
C35 H35C 0.9800
C36 H36A 0.9800
C36 H36B 0.9800
C36 H36C 0.9800
C34A H34D 0.9800
C34A H34E 0.9800
C34A H34F 0.9800
C35A H35D 0.9800
C35A H35E 0.9800
C35A H35F 0.9800
C36A H36D 0.9800
C36A H36E 0.9800
C36A H36F 0.9800
C37 C38 1.501(6)
C37 H37A 0.9900
C37 H37B 0.9900
C38 C43 1.374(5)
C38 C39 1.381(6)
C39 C40 1.363(8)
C39 H39 0.9500
C40 C41 1.379(7)
C40 H40 0.9500
C41 C42 1.374(5)
C41 H41 0.9500
C42 C43 1.379(5)
C42 H42 0.9500
C43 H43 0.9500
O1 C47 1.432(4)
O1 C44 1.465(4)
C44 C45 1.469(10)
C44 C45A 1.485(6)
C44 H44A 0.9900
C44 H44B 0.9900
C44 H44C 0.9900
C44 H44D 0.9900
C45 C46 1.530(15)
C45 H45A 0.9900
C45 H45B 0.9900
C46A C47 1.485(7)
C46A C45A 1.562(9)
C46A H46A 0.9900
C46A H46B 0.9900
C47 C46 1.547(12)
C47 H47C 0.9900
C47 H47D 0.9900
C47 H47A 0.9900
C47 H47B 0.9900
C45A H45C 0.9900
C45A H45D 0.9900
C49 C50 1.369(9)
C49 C54 1.433(9)
C49 C48 1.492(10)
C52 C53 1.331(11)
C52 C51 1.434(10)
C52 H52 0.9500
C53 C54 1.404(10)
C53 H53 0.9500
C51 C50 1.315(10)
C51 H51 0.9500
C54 H54 0.9500
C50 H50 0.9500
C48 H48D 0.9800
C48 H48E 0.9800
C48 H48F 0.9800
C48A C49A 1.440(13)
C48A H48A 0.9800
C48A H48B 0.9800
C48A H48C 0.9800
C51A C50A 1.328(12)
C51A C52A 1.404(12)
C51A H51A 0.9500
C53A C52A 1.325(12)
C53A C54A 1.489(13)
C53A H53A 0.9500
C52A H52A 0.9500
C50A C49A 1.492(12)
C50A H50A 0.9500
C49A C54A 1.386(13)
C54A H54A 0.9500
C46 H46C 0.9900
C46 H46D 0.9900

loop_
_geom_torsion_atom_site_label_1
_geom_torsion_atom_site_label_2
_geom_torsion_atom_site_label_3
_geom_torsion_atom_site_label_4
_geom_torsion
P2 C1 P1 N1 -93.3(2)
Y1 C1 P1 N1 -3.29(13)
P2 C1 P1 C8 30.8(3)
Y1 C1 P1 C8 120.80(11)
P2 C1 P1 C2 146.6(2)
Y1 C1 P1 C2 -123.39(11)
P1 C1 P2 N2 95.9(2)
Y1 C1 P2 N2 5.85(12)
P1 C1 P2 C14 -28.6(3)
Y1 C1 P2 C14 -118.67(13)
P1 C1 P2 C20 -144.5(2)
Y1 C1 P2 C20 125.38(10)
N1 P1 C2 C3 -97.6(3)
C1 P1 C2 C3 21.3(3)
C8 P1 C2 C3 144.3(3)
N1 P1 C2 C7 80.7(3)
C1 P1 C2 C7 -160.4(3)
C8 P1 C2 C7 -37.4(3)
C7 C2 C3 C4 -1.4(6)
P1 C2 C3 C4 176.9(4)
C2 C3 C4 C5 2.5(8)
C3 C4 C5 C6 -2.0(9)
C4 C5 C6 C7 0.5(8)
C5 C6 C7 C2 0.6(6)
C3 C2 C7 C6 -0.1(5)
P1 C2 C7 C6 -178.4(3)
N1 P1 C8 C9 20.6(3)
C1 P1 C8 C9 -102.0(3)
C2 P1 C8 C9 138.0(3)
N1 P1 C8 C13 -164.8(2)
C1 P1 C8 C13 72.6(3)
C2 P1 C8 C13 -47.4(3)
C13 C8 C9 C10 1.3(5)
P1 C8 C9 C10 176.1(3)
C8 C9 C10 C11 0.9(6)
C9 C10 C11 C12 -2.7(6)
C10 C11 C12 C13 2.2(6)
C9 C8 C13 C12 -1.8(5)
P1 C8 C13 C12 -176.6(3)
C11 C12 C13 C8 0.0(6)
N2 P2 C14 C15 169.5(3)
C1 P2 C14 C15 -66.9(3)
C20 P2 C14 C15 53.2(3)
N2 P2 C14 C19 -13.3(3)
C1 P2 C14 C19 110.2(2)
C20 P2 C14 C19 -129.6(2)
C19 C14 C15 C16 0.3(5)
P2 C14 C15 C16 177.6(3)
C14 C15 C16 C17 0.3(7)
C15 C16 C17 C18 -0.2(7)
C16 C17 C18 C19 -0.6(6)
C15 C14 C19 C18 -1.0(5)
P2 C14 C19 C18 -178.2(2)
C17 C18 C19 C14 1.2(5)
N2 P2 C20 C21 95.5(2)
C1 P2 C20 C21 -23.4(2)
C14 P2 C20 C21 -147.6(2)
N2 P2 C20 C25 -81.7(2)
C1 P2 C20 C25 159.4(2)
C14 P2 C20 C25 35.2(2)
C25 C20 C21 C22 1.4(4)
P2 C20 C21 C22 -175.9(2)
C20 C21 C22 C23 -1.8(5)
C21 C22 C23 C24 1.2(6)
C22 C23 C24 C25 -0.3(5)
C21 C20 C25 C24 -0.5(4)
P2 C20 C25 C24 176.6(2)
C23 C24 C25 C20 0.0(5)
C1 P1 N1 Si1 -157.07(19)
C8 P1 N1 Si1 76.4(2)
C2 P1 N1 Si1 -36.6(2)
C1 P1 N1 Y1 3.43(13)
C8 P1 N1 Y1 -123.06(11)
C2 P1 N1 Y1 123.88(13)
P1 N1 Si1 C27 63.5(3)
Y1 N1 Si1 C27 -91.0(2)
P1 N1 Si1 C28 -179.0(2)
Y1 N1 Si1 C28 26.6(2)
P1 N1 Si1 C26 -60.6(3)
Y1 N1 Si1 C26 145.0(2)
C1 P2 N2 Si2 150.62(17)
C14 P2 N2 Si2 -81.4(2)
C20 P2 N2 Si2 30.6(2)
C1 P2 N2 Y1 -6.06(12)
C14 P2 N2 Y1 121.95(11)
C20 P2 N2 Y1 -126.11(11)
P2 N2 Si2 C31 -57.1(2)
Y1 N2 Si2 C31 92.28(17)
P2 N2 Si2 C29 66.9(2)
Y1 N2 Si2 C29 -143.69(18)
P2 N2 Si2 C30 -174.3(2)
Y1 N2 Si2 C30 -24.9(2)
Y1 N3 C32 C37 -164.9(7)
Y1 N3 C32 C33 12.7(10)
N3 C32 C33 C34A -104.5(8)
C37 C32 C33 C34A 73.4(8)
N3 C32 C33 C35A 15.9(7)
C37 C32 C33 C35A -166.2(6)
N3 C32 C33 C36A 135.9(6)
C37 C32 C33 C36A -46.2(7)
N3 C32 C33 C35 35.5(7)
C37 C32 C33 C35 -146.7(6)
N3 C32 C33 C36 157.1(7)
C37 C32 C33 C36 -25.1(8)
N3 C32 C33 C34 -80.2(7)
C37 C32 C33 C34 97.6(7)
N3 C32 C37 C38 10.5(6)
C33 C32 C37 C38 -167.3(4)
C32 C37 C38 C43 72.5(5)
C32 C37 C38 C39 -108.9(4)
C43 C38 C39 C40 2.2(6)
C37 C38 C39 C40 -176.5(4)
C38 C39 C40 C41 -1.2(7)
C39 C40 C41 C42 0.0(7)
C40 C41 C42 C43 0.2(6)
C39 C38 C43 C42 -2.1(5)
C37 C38 C43 C42 176.7(3)
C41 C42 C43 C38 0.9(5)
C47 O1 C44 C45 22.6(8)
Y1 O1 C44 C45 -157.6(7)
C47 O1 C44 C45A -13.7(5)
Y1 O1 C44 C45A 166.1(4)
O1 C44 C45 C46 -40.7(14)
C45A C44 C45 C46 51.8(10)
C44 O1 C47 C46A -14.5(5)
Y1 O1 C47 C46A 165.7(4)
C44 O1 C47 C46 6.3(8)
Y1 O1 C47 C46 -173.5(8)
C45A C46A C47 O1 34.9(7)
C45A C46A C47 C46 -48(2)
O1 C44 C45A C46A 34.5(6)
C45 C44 C45A C46A -63.1(10)
C47 C46A C45A C44 -42.2(7)
C51 C52 C53 C54 4.3(16)
C53 C52 C51 C50 -3.4(15)
C52 C53 C54 C49 0.2(12)
C50 C49 C54 C53 -5.2(11)
C48 C49 C54 C53 -178.5(8)
C52 C51 C50 C49 -2.2(13)
C54 C49 C50 C51 6.5(12)
C48 C49 C50 C51 179.4(8)
C54A C53A C52A C51A -6.1(17)
C50A C51A C52A C53A 3.0(18)
C52A C51A C50A C49A -1.7(17)
C51A C50A C49A C54A 4.6(17)
C51A C50A C49A C48A 179.4(11)
C48A C49A C54A C53A 177.5(14)
C50A C49A C54A C53A -8(2)
C52A C53A C54A C49A 9(2)
C44 C45 C46 C47 43.6(16)
O1 C47 C46 C45 -31.5(15)
C46A C47 C46 C45 71(2)
